data_7005039
loop_
_publ_author_name
'Chiozzone, Ra\'ul'
'Gonz\'alez, Ricardo'
'Kremer, Carlos'
'Cerd\'a, Mar\'ia Fernanda'
'Armentano, Donatella'
'De Munno, Giovanni'
'Mart\'inez-Lillo, Jos\'e'
'Faus, Juan'

_publ_section_title
;
 A novel series of rhenium-bipyrimidine complexes: synthesis, crystal
 structure and electrochemical properties.
;
_journal_issue 6
_journal_name_full 'Dalton transactions (Cambridge, England : 2003)'
_journal_page_first 653
_journal_page_last 660
_journal_paper_doi 10.1039/b615136a
_journal_year 2007
_chemical_formula_sum 'C32 H26 Cl4 N4 P Re'
_chemical_formula_weight 825.54
_chemical_name_systematic
;
?
;
_space_group_IT_number 2
_symmetry_cell_setting triclinic
_symmetry_space_group_name_Hall '-P 1'
_symmetry_space_group_name_H-M 'P -1'
_atom_sites_solution_hydrogens geom
_atom_sites_solution_primary direct
_atom_sites_solution_secondary difmap
_audit_creation_method SHELXL-97
_cell_angle_alpha 89.361(2)
_cell_angle_beta 86.606(2)
_cell_angle_gamma 82.236(2)
_cell_formula_units_Z 2
_cell_length_a 9.0661(9)
_cell_length_b 12.6350(12)
_cell_length_c 14.2539(13)
_cell_measurement_reflns_used 6489
_cell_measurement_temperature 293(2)
_cell_measurement_theta_max 32.14
_cell_measurement_theta_min 2.16
_cell_volume 1615.0(3)
_computing_cell_refinement 'Bruker APEX II'
_computing_data_collection 'Bruker APEX II'
_computing_data_reduction 'Bruker SAINT'
_computing_molecular_graphics 'Bruker SHELXTL'
_computing_publication_material 'Bruker SHELXTL'
_computing_structure_refinement 'SHELXL-97 (Sheldrick, 1997)'
_computing_structure_solution 'SHELXS-97 (Sheldrick, 1990)'
_diffrn_ambient_temperature 293(2)
_diffrn_measured_fraction_theta_full 0.856
_diffrn_measured_fraction_theta_max 0.856
_diffrn_measurement_device_type 'CCD area detector'
_diffrn_measurement_method 'phi and omega scans'
_diffrn_radiation_monochromator graphite
_diffrn_radiation_source 'fine-focus sealed tube'
_diffrn_radiation_type MoK\a
_diffrn_radiation_wavelength 0.71073
_diffrn_reflns_av_R_equivalents 0.0149
_diffrn_reflns_av_sigmaI/netI 0.0212
_diffrn_reflns_limit_h_max 13
_diffrn_reflns_limit_h_min -10
_diffrn_reflns_limit_k_max 18
_diffrn_reflns_limit_k_min -18
_diffrn_reflns_limit_l_max 21
_diffrn_reflns_limit_l_min -21
_diffrn_reflns_number 20306
_diffrn_reflns_theta_full 32.93
_diffrn_reflns_theta_max 32.93
_diffrn_reflns_theta_min 2.16
_exptl_absorpt_coefficient_mu 4.172
_exptl_absorpt_correction_T_max 0.6804
_exptl_absorpt_correction_T_min 0.4892
_exptl_absorpt_correction_type empirical
_exptl_absorpt_process_details SADABS
_exptl_crystal_colour black
_exptl_crystal_density_diffrn 1.698
_exptl_crystal_density_method 'not measured'
_exptl_crystal_description parallelepiped
_exptl_crystal_F_000 808
_exptl_crystal_size_max 0.20
_exptl_crystal_size_mid 0.14
_exptl_crystal_size_min 0.10
_refine_diff_density_max 0.851
_refine_diff_density_min -0.660
_refine_diff_density_rms 0.057
_refine_ls_extinction_method none
_refine_ls_goodness_of_fit_ref 1.027
_refine_ls_hydrogen_treatment riding
_refine_ls_matrix_type full
_refine_ls_number_parameters 379
_refine_ls_number_reflns 10366
_refine_ls_number_restraints 0
_refine_ls_restrained_S_all 1.027
_refine_ls_R_factor_all 0.0241
_refine_ls_R_factor_gt 0.0200
_refine_ls_shift/su_max 0.005
_refine_ls_shift/su_mean 0.000
_refine_ls_structure_factor_coef Fsqd
_refine_ls_weighting_details 'calc w=1/[\s^2^(Fo^2^)+(0.0226P)^2^+0.3058P] where P=(Fo^2^+2Fc^2^)/3'
_refine_ls_weighting_scheme calc
_refine_ls_wR_factor_gt 0.0473
_refine_ls_wR_factor_ref 0.0489
_reflns_number_gt 9342
_reflns_number_total 10366
_reflns_threshold_expression >2sigma(I)
_cod_data_source_file b615136a.txt
_cod_data_source_block rebpmpph
_cod_original_sg_symbol_H-M P-1
_cod_database_code 7005039

loop_
_symmetry_equiv_pos_as_xyz
'x, y, z'
'-x, -y, -z'

loop_
_atom_site_label
_atom_site_type_symbol
_atom_site_fract_x
_atom_site_fract_y
_atom_site_fract_z
_atom_site_U_iso_or_equiv
_atom_site_adp_type
_atom_site_occupancy
_atom_site_symmetry_multiplicity
_atom_site_calc_flag
_atom_site_refinement_flags
_atom_site_disorder_assembly
_atom_site_disorder_group
Re1 Re 0.719824(7) 0.864277(5) 0.752955(5) 0.03868(3) Uani 1 1 d . . .
Cl1 Cl 0.92685(7) 0.78983(5) 0.65430(4) 0.06262(14) Uani 1 1 d . . .
Cl2 Cl 0.71796(6) 0.70849(4) 0.84777(4) 0.05517(12) Uani 1 1 d . . .
Cl3 Cl 0.55095(6) 0.80201(4) 0.65178(4) 0.05639(12) Uani 1 1 d . . .
N1 N 0.54354(16) 0.95037(12) 0.82748(11) 0.0390(3) Uani 1 1 d . . .
N2 N 0.70150(16) 1.01010(12) 0.68799(11) 0.0382(3) Uani 1 1 d . . .
N3 N 0.59328(17) 1.19313(12) 0.70463(12) 0.0433(3) Uani 1 1 d . . .
N4 N 0.42461(18) 1.12798(13) 0.86076(12) 0.0471(4) Uani 1 1 d . . .
C1 C 0.4458(2) 0.91196(17) 0.88958(15) 0.0500(4) Uani 1 1 d . . .
H1A H 0.4519 0.8386 0.8993 0.060 Uiso 1 1 calc R . .
C2 C 0.3386(2) 0.97869(19) 0.93828(16) 0.0568(5) Uani 1 1 d . . .
H2A H 0.2700 0.9519 0.9802 0.068 Uiso 1 1 calc R . .
C3 C 0.3343(2) 1.08754(19) 0.92374(15) 0.0546(5) Uani 1 1 d . . .
H3B H 0.2655 1.1340 0.9596 0.066 Uiso 1 1 calc R . .
C4 C 0.52341(19) 1.05817(14) 0.81245(12) 0.0373(3) Uani 1 1 d . . .
C5 C 0.61145(19) 1.09176(13) 0.73321(12) 0.0369(3) Uani 1 1 d . . .
C6 C 0.7727(2) 1.03564(17) 0.60622(14) 0.0491(4) Uani 1 1 d . . .
H6A H 0.8346 0.9827 0.5727 0.059 Uiso 1 1 calc R . .
C7 C 0.7552(3) 1.13722(17) 0.57241(15) 0.0532(5) Uani 1 1 d . . .
H7A H 0.8024 1.1542 0.5156 0.064 Uiso 1 1 calc R . .
C8 C 0.6648(2) 1.21481(16) 0.62508(15) 0.0493(4) Uani 1 1 d . . .
H8A H 0.6543 1.2850 0.6034 0.059 Uiso 1 1 calc R . .
P1 P 0.94932(5) 0.64795(3) 0.26218(3) 0.03494(9) Uani 1 1 d . . .
C9 C 0.85923(19) 0.77614(14) 0.30128(13) 0.0378(3) Uani 1 1 d . . .
C10 C 0.7498(2) 0.78240(17) 0.37432(15) 0.0477(4) Uani 1 1 d . . .
H10A H 0.7198 0.7206 0.4007 0.057 Uiso 1 1 calc R . .
C11 C 0.6863(2) 0.88165(19) 0.40733(16) 0.0555(5) Uani 1 1 d . . .
H11A H 0.6136 0.8866 0.4565 0.067 Uiso 1 1 calc R . .
C12 C 0.7296(3) 0.97246(17) 0.36802(17) 0.0580(6) Uani 1 1 d . . .
H12A H 0.6847 1.0388 0.3899 0.070 Uiso 1 1 calc R . .
C13 C 0.8391(3) 0.96687(16) 0.29646(17) 0.0572(5) Uani 1 1 d . . .
H13A H 0.8689 1.0292 0.2709 0.069 Uiso 1 1 calc R . .
C14 C 0.9048(2) 0.86838(15) 0.26263(15) 0.0468(4) Uani 1 1 d . . .
H14A H 0.9790 0.8641 0.2144 0.056 Uiso 1 1 calc R . .
C15 C 1.07501(18) 0.59437(13) 0.34852(12) 0.0363(3) Uani 1 1 d . . .
C16 C 1.1862(2) 0.51013(16) 0.32578(15) 0.0485(4) Uani 1 1 d . . .
H16A H 1.1971 0.4821 0.2653 0.058 Uiso 1 1 calc R . .
C17 C 1.2808(3) 0.46805(18) 0.39415(19) 0.0602(6) Uani 1 1 d . . .
H17A H 1.3548 0.4112 0.3797 0.072 Uiso 1 1 calc R . .
C18 C 1.2647(3) 0.51065(18) 0.48340(17) 0.0569(5) Uani 1 1 d . . .
H18A H 1.3286 0.4827 0.5289 0.068 Uiso 1 1 calc R . .
C19 C 1.1557(2) 0.59371(18) 0.50544(14) 0.0510(5) Uani 1 1 d . . .
H19A H 1.1463 0.6222 0.5657 0.061 Uiso 1 1 calc R . .
C20 C 1.0596(2) 0.63560(15) 0.43893(13) 0.0414(4) Uani 1 1 d . . .
H20A H 0.9846 0.6914 0.4546 0.050 Uiso 1 1 calc R . .
C21 C 1.05077(19) 0.66410(14) 0.15269(12) 0.0393(4) Uani 1 1 d . . .
C22 C 0.9825(2) 0.6574(2) 0.06878(15) 0.0577(5) Uani 1 1 d . . .
H22A H 0.8879 0.6367 0.0687 0.069 Uiso 1 1 calc R . .
C23 C 1.0562(3) 0.6817(3) -0.01453(16) 0.0750(8) Uani 1 1 d . . .
H23A H 1.0105 0.6788 -0.0710 0.090 Uiso 1 1 calc R . .
C24 C 1.1972(3) 0.7103(3) -0.01403(17) 0.0757(8) Uani 1 1 d . . .
H24A H 1.2468 0.7256 -0.0705 0.091 Uiso 1 1 calc R . .
C25 C 1.2657(3) 0.7166(2) 0.06850(16) 0.0613(6) Uani 1 1 d . . .
H25A H 1.3611 0.7360 0.0681 0.074 Uiso 1 1 calc R . .
C26 C 1.1920(2) 0.69389(18) 0.15194(14) 0.0477(4) Uani 1 1 d . . .
H26A H 1.2376 0.6986 0.2082 0.057 Uiso 1 1 calc R . .
C27 C 0.81288(19) 0.56065(14) 0.24698(13) 0.0383(3) Uani 1 1 d . . .
C28 C 0.6707(2) 0.60169(18) 0.22230(19) 0.0573(5) Uani 1 1 d . . .
H28A H 0.6444 0.6749 0.2148 0.069 Uiso 1 1 calc R . .
C29 C 0.5690(2) 0.5320(2) 0.2091(2) 0.0691(7) Uani 1 1 d . . .
H29A H 0.4741 0.5588 0.1913 0.083 Uiso 1 1 calc R . .
C30 C 0.6050(3) 0.4249(2) 0.22166(19) 0.0625(6) Uani 1 1 d . . .
H30A H 0.5340 0.3794 0.2143 0.075 Uiso 1 1 calc R . .
C31 C 0.7468(3) 0.38368(17) 0.24529(15) 0.0530(5) Uani 1 1 d . . .
H31A H 0.7717 0.3104 0.2532 0.064 Uiso 1 1 calc R . .
C32 C 0.8512(2) 0.45106(15) 0.25714(13) 0.0423(4) Uani 1 1 d . . .
H32A H 0.9473 0.4233 0.2719 0.051 Uiso 1 1 calc R . .
Cl4 Cl 0.88158(6) 0.93076(5) 0.85584(4) 0.05423(12) Uani 1 1 d . . .

loop_
_atom_site_aniso_label
_atom_site_aniso_U_11
_atom_site_aniso_U_22
_atom_site_aniso_U_33
_atom_site_aniso_U_23
_atom_site_aniso_U_13
_atom_site_aniso_U_12
Re1 0.04336(4) 0.02865(3) 0.04342(4) -0.00038(3) -0.00097(3) -0.00320(2)
Cl1 0.0620(3) 0.0518(3) 0.0671(3) -0.0075(3) 0.0105(3) 0.0120(2)
Cl2 0.0638(3) 0.0378(2) 0.0656(3) 0.0123(2) -0.0142(2) -0.0096(2)
Cl3 0.0657(3) 0.0376(2) 0.0670(3) -0.0050(2) -0.0209(2) -0.0034(2)
N1 0.0432(7) 0.0332(7) 0.0409(8) 0.0019(6) -0.0018(6) -0.0066(6)
N2 0.0441(7) 0.0313(7) 0.0397(7) -0.0025(6) -0.0013(6) -0.0070(6)
N3 0.0473(8) 0.0309(7) 0.0528(9) 0.0019(6) -0.0048(7) -0.0084(6)
N4 0.0491(8) 0.0427(8) 0.0473(9) -0.0044(7) 0.0021(7) 0.0001(7)
C1 0.0544(11) 0.0440(10) 0.0516(11) 0.0079(9) 0.0062(9) -0.0107(8)
C2 0.0560(11) 0.0613(13) 0.0515(12) 0.0053(10) 0.0112(9) -0.0089(10)
C3 0.0511(11) 0.0593(13) 0.0493(11) -0.0041(10) 0.0060(9) 0.0041(9)
C4 0.0386(8) 0.0330(8) 0.0407(9) -0.0025(7) -0.0038(6) -0.0055(6)
C5 0.0409(8) 0.0297(7) 0.0409(9) -0.0002(7) -0.0053(7) -0.0070(6)
C6 0.0615(11) 0.0427(10) 0.0428(10) -0.0017(8) 0.0076(8) -0.0105(9)
C7 0.0706(13) 0.0474(11) 0.0443(10) 0.0049(9) 0.0036(9) -0.0207(10)
C8 0.0591(11) 0.0354(9) 0.0561(12) 0.0091(8) -0.0072(9) -0.0152(8)
P1 0.03581(19) 0.03197(19) 0.0371(2) -0.00271(17) 0.00104(16) -0.00607(15)
C9 0.0387(8) 0.0324(8) 0.0421(9) -0.0027(7) -0.0033(7) -0.0033(6)
C10 0.0466(9) 0.0437(10) 0.0514(11) -0.0032(8) 0.0041(8) -0.0035(8)
C11 0.0473(10) 0.0583(13) 0.0578(12) -0.0160(10) -0.0004(9) 0.0042(9)
C12 0.0620(12) 0.0428(11) 0.0667(14) -0.0159(10) -0.0163(10) 0.0085(9)
C13 0.0733(14) 0.0333(9) 0.0656(14) -0.0002(9) -0.0127(11) -0.0054(9)
C14 0.0550(10) 0.0373(9) 0.0481(10) 0.0020(8) -0.0026(8) -0.0071(8)
C15 0.0371(7) 0.0330(8) 0.0389(8) 0.0000(7) 0.0013(6) -0.0065(6)
C16 0.0494(10) 0.0403(9) 0.0536(11) -0.0069(9) 0.0006(8) 0.0008(8)
C17 0.0547(11) 0.0427(11) 0.0790(16) 0.0043(11) -0.0032(11) 0.0083(9)
C18 0.0598(12) 0.0515(12) 0.0585(13) 0.0185(10) -0.0093(10) -0.0033(9)
C19 0.0597(11) 0.0550(12) 0.0382(10) 0.0090(9) -0.0028(8) -0.0090(9)
C20 0.0439(9) 0.0401(9) 0.0392(9) 0.0013(7) 0.0040(7) -0.0051(7)
C21 0.0410(8) 0.0397(9) 0.0377(8) -0.0034(7) 0.0005(7) -0.0085(7)
C22 0.0503(11) 0.0808(16) 0.0458(11) -0.0052(11) -0.0045(9) -0.0211(10)
C23 0.0797(16) 0.112(2) 0.0392(11) -0.0022(13) -0.0059(11) -0.0336(16)
C24 0.0836(17) 0.106(2) 0.0431(12) -0.0010(13) 0.0121(11) -0.0394(16)
C25 0.0568(12) 0.0791(16) 0.0520(12) -0.0035(11) 0.0090(10) -0.0286(11)
C26 0.0464(9) 0.0592(12) 0.0395(9) -0.0041(9) -0.0009(7) -0.0153(8)
C27 0.0383(8) 0.0365(8) 0.0405(9) -0.0037(7) 0.0029(7) -0.0086(6)
C28 0.0399(9) 0.0445(11) 0.0870(16) -0.0067(11) -0.0017(10) -0.0049(8)
C29 0.0374(10) 0.0650(15) 0.106(2) -0.0099(14) -0.0054(11) -0.0112(9)
C30 0.0556(12) 0.0628(14) 0.0749(15) -0.0084(12) 0.0011(11) -0.0300(11)
C31 0.0715(13) 0.0412(10) 0.0500(11) 0.0008(9) -0.0066(10) -0.0202(9)
C32 0.0525(10) 0.0370(8) 0.0394(9) 0.0009(7) -0.0062(7) -0.0111(7)
Cl4 0.0539(3) 0.0602(3) 0.0518(3) -0.0021(2) -0.0038(2) -0.0190(2)

loop_
_atom_type_symbol
_atom_type_description
_atom_type_scat_dispersion_real
_atom_type_scat_dispersion_imag
_atom_type_scat_source
C C 0.0033 0.0016 'International Tables Vol C Tables 4.2.6.8 and 6.1.1.4'
H H 0.0000 0.0000 'International Tables Vol C Tables 4.2.6.8 and 6.1.1.4'
N N 0.0061 0.0033 'International Tables Vol C Tables 4.2.6.8 and 6.1.1.4'
P P 0.1023 0.0942 'International Tables Vol C Tables 4.2.6.8 and 6.1.1.4'
Cl Cl 0.1484 0.1585 'International Tables Vol C Tables 4.2.6.8 and 6.1.1.4'
Re Re -1.0185 7.2310 'International Tables Vol C Tables 4.2.6.8 and 6.1.1.4'

loop_
_geom_angle_atom_site_label_1
_geom_angle_atom_site_label_2
_geom_angle_atom_site_label_3
_geom_angle
_geom_angle_site_symmetry_1
_geom_angle_site_symmetry_3
_geom_angle_publ_flag
N2 Re1 N1 76.90(6) . . ?
N2 Re1 Cl4 87.41(4) . . ?
N1 Re1 Cl4 88.32(5) . . ?
N2 Re1 Cl1 94.29(4) . . ?
N1 Re1 Cl1 171.17(4) . . ?
Cl4 Re1 Cl1 90.62(2) . . ?
N2 Re1 Cl2 171.16(4) . . ?
N1 Re1 Cl2 94.60(5) . . ?
Cl4 Re1 Cl2 89.92(2) . . ?
Cl1 Re1 Cl2 94.16(2) . . ?
N2 Re1 Cl3 91.73(4) . . ?
N1 Re1 Cl3 89.80(5) . . ?
Cl4 Re1 Cl3 178.062(17) . . ?
Cl1 Re1 Cl3 91.18(2) . . ?
Cl2 Re1 Cl3 90.68(2) . . ?
C1 N1 C4 116.58(16) . . ?
C1 N1 Re1 127.03(13) . . ?
C4 N1 Re1 116.39(12) . . ?
C6 N2 C5 116.27(16) . . ?
C6 N2 Re1 127.03(13) . . ?
C5 N2 Re1 116.66(12) . . ?
C8 N3 C5 116.76(16) . . ?
C3 N4 C4 116.51(18) . . ?
N1 C1 C2 121.1(2) . . ?
C1 C2 C3 118.1(2) . . ?
N4 C3 C2 122.47(19) . . ?
N4 C4 N1 124.90(17) . . ?
N4 C4 C5 121.06(16) . . ?
N1 C4 C5 113.87(14) . . ?
N3 C5 N2 125.09(17) . . ?
N3 C5 C4 120.60(15) . . ?
N2 C5 C4 114.07(15) . . ?
N2 C6 C7 121.15(18) . . ?
C6 C7 C8 118.04(19) . . ?
N3 C8 C7 122.63(18) . . ?
C21 P1 C27 109.63(8) . . ?
C21 P1 C9 108.81(9) . . ?
C27 P1 C9 109.83(8) . . ?
C21 P1 C15 109.84(8) . . ?
C27 P1 C15 110.16(9) . . ?
C9 P1 C15 108.55(8) . . ?
C14 C9 C10 120.30(17) . . ?
C14 C9 P1 120.02(14) . . ?
C10 C9 P1 119.57(15) . . ?
C11 C10 C9 119.2(2) . . ?
C12 C11 C10 120.3(2) . . ?
C11 C12 C13 120.77(19) . . ?
C12 C13 C14 119.9(2) . . ?
C13 C14 C9 119.5(2) . . ?
C20 C15 C16 119.83(17) . . ?
C20 C15 P1 119.94(13) . . ?
C16 C15 P1 120.21(14) . . ?
C17 C16 C15 119.47(19) . . ?
C18 C17 C16 119.92(19) . . ?
C19 C18 C17 120.5(2) . . ?
C18 C19 C20 120.5(2) . . ?
C19 C20 C15 119.84(17) . . ?
C26 C21 C22 119.79(18) . . ?
C26 C21 P1 119.79(14) . . ?
C22 C21 P1 120.09(14) . . ?
C23 C22 C21 119.5(2) . . ?
C24 C23 C22 120.0(2) . . ?
C25 C24 C23 121.0(2) . . ?
C24 C25 C26 119.4(2) . . ?
C25 C26 C21 120.45(19) . . ?
C28 C27 C32 119.98(17) . . ?
C28 C27 P1 120.25(15) . . ?
C32 C27 P1 119.74(14) . . ?
C29 C28 C27 118.8(2) . . ?
C30 C29 C28 121.3(2) . . ?
C29 C30 C31 120.0(2) . . ?
C32 C31 C30 119.9(2) . . ?
C31 C32 C27 119.92(18) . . ?

loop_
_geom_bond_atom_site_label_1
_geom_bond_atom_site_label_2
_geom_bond_distance
_geom_bond_site_symmetry_2
_geom_bond_publ_flag
Re1 N2 2.0438(15) . ?
Re1 N1 2.0545(14) . ?
Re1 Cl4 2.3711(5) . ?
Re1 Cl1 2.3717(5) . ?
Re1 Cl2 2.3766(6) . ?
Re1 Cl3 2.3780(5) . ?
N1 C1 1.348(2) . ?
N1 C4 1.366(2) . ?
N2 C6 1.356(2) . ?
N2 C5 1.368(2) . ?
N3 C8 1.317(3) . ?
N3 C5 1.332(2) . ?
N4 C3 1.324(3) . ?
N4 C4 1.335(2) . ?
C1 C2 1.360(3) . ?
C2 C3 1.384(3) . ?
C4 C5 1.438(3) . ?
C6 C7 1.358(3) . ?
C7 C8 1.386(3) . ?
P1 C21 1.7880(18) . ?
P1 C27 1.7887(18) . ?
P1 C9 1.7916(17) . ?
P1 C15 1.7918(18) . ?
C9 C14 1.386(3) . ?
C9 C10 1.390(3) . ?
C10 C11 1.383(3) . ?
C11 C12 1.366(3) . ?
C12 C13 1.376(3) . ?
C13 C14 1.384(3) . ?
C15 C20 1.388(2) . ?
C15 C16 1.390(2) . ?
C16 C17 1.390(3) . ?
C17 C18 1.379(3) . ?
C18 C19 1.366(3) . ?
C19 C20 1.379(3) . ?
C21 C26 1.382(3) . ?
C21 C22 1.387(3) . ?
C22 C23 1.380(3) . ?
C23 C24 1.375(4) . ?
C24 C25 1.370(3) . ?
C25 C26 1.376(3) . ?
C27 C28 1.387(3) . ?
C27 C32 1.389(2) . ?
C28 C29 1.379(3) . ?
C29 C30 1.362(4) . ?
C30 C31 1.379(3) . ?
C31 C32 1.374(3) . ?
